data_1517116
loop_
_publ_author_name
'Lukose, Binit'
'Kuc, Agnieszka'
'Frenzel, Johannes'
'Heine, Thomas'

_publ_section_title
;
 On the reticular construction concept of covalent organic frameworks.
;
_journal_name_full 'Beilstein journal of nanotechnology'
_journal_page_first 60
_journal_page_last 70
_journal_paper_doi 10.3762/bjnano.1.8
_journal_volume 1
_journal_year 2010
_chemical_compound_source 'see text'
_chemical_formula_moiety 'C8 H4 B O'
_chemical_formula_sum 'C8 H4 B O'
_chemical_formula_weight 126.92
_chemical_name_systematic ?
_space_group_IT_number 194
_symmetry_cell_setting hexagonal
_symmetry_Int_Tables_number 194
_symmetry_space_group_name_Hall '-P 6c 2c'
_symmetry_space_group_name_H-M 'P 63/m m c'
_atom_sites_solution_hydrogens ' ?'
_atom_sites_solution_primary ' ?'
_atom_sites_solution_secondary ' ?'
_cell_angle_alpha 90
_cell_angle_beta 90
_cell_angle_gamma 120
_cell_formula_units_Z 12
_cell_length_a 22.32060
_cell_length_b 22.32060
_cell_length_c 5.93660
_cell_volume 2561.416
_computing_publication_material 'PLATON (Spek, 2003)'
_diffrn_radiation_probe x-ray
_diffrn_radiation_type MoK\a
_diffrn_radiation_wavelength 0.71073
_diffrn_reflns_reduction_process
;
;
_exptl_absorpt_coefficient_mu 0.063
_exptl_absorpt_correction_type ' ?'
_exptl_crystal_colour ' ?'
_exptl_crystal_density_diffrn 0.987
_exptl_crystal_density_method 'Not Measured'
_exptl_crystal_description ' ?'
_exptl_crystal_F_000 780
_refine_ls_extinction_method ' ?'
_refine_ls_hydrogen_treatment ' ?'
_refine_ls_number_restraints 0
_refine_ls_weighting_scheme ?
_cod_data_source_file PPy-COF_AB_1.cif
_cod_data_source_block block_1
_cod_depositor_comments
;
The following automatic conversions were performed:

'_symmetry_cell_setting' value 'Hexagonal' changed to 'hexagonal'
according to
/usr/data/users/saulius/automatic-downloads/retrospective/Beilstein/lib/dictionaries/cif_core.dic
dictionary named 'cif_core.dic' version 2.4.2 from 2011-04-26.

Automatic conversion script
Id: cif_fix_values 2281 2013-09-26 08:29:07Z andrius 
;
_cod_database_code 1517116

loop_
_symmetry_equiv_pos_site_id
_symmetry_equiv_pos_as_xyz
1 x,y,z
2 x-y,x,1/2+z
3 -y,x-y,z
4 -x,-y,1/2+z
5 -x+y,-x,z
6 y,-x+y,1/2+z
7 -y,-x,1/2-z
8 x-y,-y,-z
9 x,x-y,1/2-z
10 y,x,-z
11 -x+y,y,1/2-z
12 -x,-x+y,-z
13 -x,-y,-z
14 -x+y,-x,1/2-z
15 y,-x+y,-z
16 x,y,1/2-z
17 x-y,x,-z
18 -y,x-y,1/2-z
19 y,x,1/2+z
20 -x+y,y,z
21 -x,-x+y,1/2+z
22 -y,-x,z
23 x-y,-y,1/2+z
24 x,x-y,z

loop_
_atom_site_label
_atom_site_type_symbol
_atom_site_thermal_displace_type
_atom_site_fract_x
_atom_site_fract_y
_atom_site_fract_z
_atom_site_occupancy
_atom_site_U_iso_or_equiv
O O Uiso 0.36953 0.63046 0.25000 1.000 0.0500
O2 O Uiso 0.07236 0.03618 0.25000 1.000 0.0500
C C Uiso 0.07463 0.14925 0.25000 1.000 0.0500
C1 C Uiso 0.07429 0.25909 0.25000 1.000 0.0500
C1# C Uiso 0.03926 0.18659 0.25000 1.000 0.0500
C2 C Uiso 0.14814 0.29628 0.25000 1.000 0.0500
C5 C Uiso 0.18501 0.37003 0.25000 1.000 0.0500
C6 C Uiso 0.14817 0.40683 0.25000 1.000 0.0500
C7 C Uiso 0.18563 0.47932 0.25000 1.000 0.0500
C8 C Uiso 0.25852 0.51703 0.25000 1.000 0.0500
C35 C Uiso 0.03922 0.29864 0.25000 1.000 0.0500
C37 C Uiso 0.07445 0.36904 0.25000 1.000 0.0500
B B Uiso 0.29732 0.59464 0.25000 1.000 0.0500
B2 B Uiso 0.03594 0.07188 0.25000 1.000 0.0500
H H Uiso -0.01708 0.15890 0.25000 1.000 0.0600
H1 H Uiso 0.15788 0.50872 0.25000 1.000 0.0600
H11 H Uiso -0.01778 0.27020 0.25000 1.000 0.0600
H12 H Uiso 0.04592 0.39756 0.25000 1.000 0.0600

loop_
_atom_type_symbol
_atom_type_description
_atom_type_scat_dispersion_real
_atom_type_scat_dispersion_imag
_atom_type_scat_source
O O 0.0106 0.0060 'International Tables Vol C Tables 4.2.6.8 and 6.1.1.4'
B B 0.0013 0.0007 'International Tables Vol C Tables 4.2.6.8 and 6.1.1.4'
H H 0.0000 0.0000 'International Tables Vol C Tables 4.2.6.8 and 6.1.1.4'
C C 0.0033 0.0016 'International Tables Vol C Tables 4.2.6.8 and 6.1.1.4'

loop_
_geom_angle_atom_site_label_1
_geom_angle_atom_site_label_2
_geom_angle_atom_site_label_3
_geom_angle
_geom_angle_site_symmetry_1
_geom_angle_site_symmetry_3
_geom_angle_publ_flag
B O B 119.48 . 3_665 yes
B2 O2 B2 119.34 . 5_555 yes
C1# C B2 120.90 . . yes
C1# C C1# 118.20 . 11_555 no
C1# C B2 120.90 11_555 . yes
C1# C1 C2 119.12 . . no
C1# C1 C35 123.10 . . no
C2 C1 C35 117.78 . . no
C C1# C1 122.01 . . no
C1 C2 C5 120.24 . . no
C1 C2 C1 119.53 . 11_555 no
C1 C2 C5 120.24 11_555 . no
C2 C5 C6 119.98 . . no
C2 C5 C6 119.98 . 11_555 no
C6 C5 C6 120.04 . 11_555 no
C5 C6 C7 118.87 . . no
C5 C6 C37 119.19 . . no
C7 C6 C37 121.94 . . no
C6 C7 C8 122.26 . . no
C7 C8 B 121.15 . . yes
C7 C8 C7 117.70 . 11_555 no
C7 C8 B 121.15 11_555 . yes
C1 C35 C37 121.96 . . no
C6 C37 C35 120.86 . . no
C1 C1# H 118.00 . . no
C C1# H 120.00 . . no
C6 C7 H1 120.00 . . no
C8 C7 H1 118.00 . . no
C37 C35 H11 120.00 . . no
C1 C35 H11 118.00 . . no
C6 C37 H12 119.00 . . no
C35 C37 H12 120.00 . . no
O B O 120.52 . 5_565 yes
O B C8 119.74 5_565 . yes
O B C8 119.74 . . yes
O2 B2 O2 120.66 . 3_555 yes
O2 B2 C 119.67 3_555 . yes
O2 B2 C 119.67 . . yes

loop_
_geom_bond_atom_site_label_1
_geom_bond_atom_site_label_2
_geom_bond_distance
_geom_bond_site_symmetry_2
_geom_bond_publ_flag
O B 1.3959 . yes
O B 1.3959 3_665 yes
O2 B2 1.3941 . yes
O2 B2 1.3941 5_555 yes
C C1# 1.4056 . no
C B2 1.4956 . yes
C C1# 1.4056 11_555 no
C1 C1# 1.4017 . no
C1 C2 1.4276 . no
C1 C35 1.4433 . no
C2 C5 1.4256 . no
C5 C6 1.4236 . no
C5 C6 1.4236 11_555 no
C6 C7 1.4015 . no
C6 C37 1.4252 . no
C7 C8 1.4092 . no
C8 B 1.5002 . yes
C35 C37 1.3608 . no
C1# H 1.0900 . no
C7 H1 1.1000 . no
C35 H11 1.1000 . no
C37 H12 1.1000 . no

loop_
_geom_contact_atom_site_label_1
_geom_contact_atom_site_label_2
_geom_contact_distance
_geom_contact_site_symmetry_2
_geom_contact_publ_flag
O B 2.7919 24_565 no
O O 2.4241 9_565 no
O B 2.7919 9_565 no
O O 2.4241 24_565 no
O2 B2 2.9683 6_554 no
O2 B2 2.9683 6_555 no
O2 B2 2.9683 10_556 no
O2 C 3.3196 10_555 no
O2 B2 2.9683 15_555 no
O2 C 3.3196 6_554 no
O2 C 3.3196 6_555 no
O2 C 3.3196 19_554 no
O2 C 3.3196 19_555 no
O2 O2 2.4227 7_555 no
O2 B2 2.7882 7_555 no
O2 C 3.3196 15_556 no
O2 C 3.3196 10_556 no
O2 B2 2.9683 10_555 no
O2 C 3.3196 15_555 no
O2 B2 2.9683 19_555 no
O2 B2 2.9683 19_554 no
O2 B2 2.9683 15_556 no
O H1 2.5300 11_555 no
O H1 2.5300 3_665 no
O H1 2.5300 3_665 no
O H1 2.5300 11_555 no
O2 H 2.5500 5_555 no
O2 H 2.5500 11_555 no
O2 H 2.5500 5_555 no
O2 H 2.5500 11_555 no
C O2 3.3196 10_555 no
C O2 3.3196 10_556 no
C O2 3.3196 19_554 no
C O2 3.3196 19_555 no
B O 2.7919 9_565 no
B B 2.4115 9_565 no
B O 2.7919 24_565 no
B B 2.4115 24_565 no
B2 B2 3.2774 6_554 no
B2 B2 3.2774 6_555 no
B2 O2 2.7882 7_555 no
B2 B2 2.4066 7_555 no
B2 O2 2.9683 10_555 no
B2 O2 2.9683 10_556 no
B2 B2 3.2774 10_555 no
B2 B2 3.2774 10_556 no
B2 B2 3.2774 15_555 no
B2 B2 3.2774 15_556 no
B2 O2 2.9683 19_554 no
B2 O2 2.9683 19_555 no
B2 B2 3.2774 19_554 no
B2 B2 3.2774 19_555 no
H H11 2.4900 . no
H O2 2.5500 3_555 no
H O2 2.5500 3_555 no
H O2 2.5500 3_555 no
H O2 2.5500 3_555 no
H1 H12 2.4900 . no
H1 O 2.5300 5_565 no
H1 O 2.5300 5_565 no
H1 O 2.5300 5_565 no
H1 O 2.5300 5_565 no
H11 H 2.4900 . no
H12 H1 2.4900 . no

loop_
_geom_torsion_atom_site_label_1
_geom_torsion_atom_site_label_2
_geom_torsion_atom_site_label_3
_geom_torsion_atom_site_label_4
_geom_torsion
_geom_torsion_publ_flag
B2 C C1# C1 180.00 no
C1# C B2 O2 180.00 no
C2 C1 C1# C 0.00 no
C35 C1 C1# C 180.00 no
C1# C1 C2 C5 180.00 no
C35 C1 C2 C5 0.00 no
C1# C1 C35 C37 180.00 no
C2 C1 C35 C37 0.00 no
C1 C2 C5 C6 0.00 no
C2 C5 C6 C7 180.00 no
C2 C5 C6 C37 0.00 no
C5 C6 C7 C8 0.00 no
C37 C6 C7 C8 180.00 no
C5 C6 C37 C35 0.00 no
C7 C6 C37 C35 180.00 no
C6 C7 C8 B 180.00 no
C7 C8 B O 180.00 no
C1 C35 C37 C6 0.00 no
